data_7236193
loop_
_publ_author_name
'Zhang, Zhenqi'
'Wu, Zhu'
'Sun, Jingbo'
'Xue, Pengchong'
'Lu, Ran'

_publ_section_title
;
 Multi-color solid-state emission of \b-iminoenolate boron complexes tuned
 by methoxyl groups: aggregation-induced emission and
 mechanofluorochromism
;
_journal_issue 49
_journal_name_full 'RSC Advances'
_journal_page_first 43755
_journal_paper_doi 10.1039/C6RA03722D
_journal_volume 6
_journal_year 2016
_chemical_formula_sum 'C17 H14 B F2 N O4'
_chemical_formula_weight 345.10
_chemical_name_systematic B24B
_space_group_IT_number 14
_space_group_name_Hall '-P 2yn'
_space_group_name_H-M_alt 'P 1 21/n 1'
_symmetry_cell_setting monoclinic
_symmetry_space_group_name_H-M 'P 1 21/n 1'
_atom_sites_solution_hydrogens geom
_atom_sites_solution_primary direct
_atom_sites_solution_secondary difmap
_audit_creation_method SHELXL-97
_audit_update_record
;
2016-01-11 deposited with the CCDC.
2016-04-25 downloaded from the CCDC.
;
_cell_angle_alpha 90.00
_cell_angle_beta 100.06(3)
_cell_angle_gamma 90.00
_cell_formula_units_Z 4
_cell_length_a 8.6901(17)
_cell_length_b 8.0756(16)
_cell_length_c 22.705(5)
_cell_measurement_reflns_used 9364
_cell_measurement_temperature 293(2)
_cell_measurement_theta_max 55.02
_cell_measurement_theta_min 6.22
_cell_volume 1568.9(6)
_computing_cell_refinement RAPID-AUTO
_computing_data_collection 'RAPID-AUTO (Rigaku Corporation, 1998)'
_computing_data_reduction 'CrystalStructure (Rigaku/MSC and Rigaku Corporation, 2002)'
_computing_molecular_graphics 'ORTEP-II (Johnson, 1976)'
_computing_publication_material SHELXL-97
_computing_structure_refinement 'SHELXL-97 (Sheldrick, 1997)'
_computing_structure_solution 'SHELXS-97 (Sheldrick, 1990)'
_diffrn_ambient_temperature 293(2)
_diffrn_detector_area_resol_mean 10.000
_diffrn_measured_fraction_theta_full 0.996
_diffrn_measured_fraction_theta_max 0.996
_diffrn_measurement_device_type 'Rigaku RAXIS-RAPID'
_diffrn_measurement_method '\w scan'
_diffrn_radiation_monochromator graphite
_diffrn_radiation_source 'fine-focus sealed tube'
_diffrn_radiation_type MoK\a
_diffrn_radiation_wavelength 0.71073
_diffrn_reflns_av_R_equivalents 0.0556
_diffrn_reflns_av_sigmaI/netI 0.0460
_diffrn_reflns_limit_h_max 11
_diffrn_reflns_limit_h_min -11
_diffrn_reflns_limit_k_max 9
_diffrn_reflns_limit_k_min -10
_diffrn_reflns_limit_l_max 29
_diffrn_reflns_limit_l_min -29
_diffrn_reflns_number 14835
_diffrn_reflns_theta_full 27.48
_diffrn_reflns_theta_max 27.48
_diffrn_reflns_theta_min 3.11
_diffrn_standards_decay_% 0
_diffrn_standards_interval_count 0
_diffrn_standards_interval_time 0
_diffrn_standards_number 0
_exptl_absorpt_coefficient_mu 0.118
_exptl_crystal_colour colorless
_exptl_crystal_density_diffrn 1.461
_exptl_crystal_density_method 'not measured'
_exptl_crystal_description block
_exptl_crystal_F_000 712
_exptl_crystal_size_max 0.573
_exptl_crystal_size_mid 0.170
_exptl_crystal_size_min 0.115
_refine_diff_density_max 0.173
_refine_diff_density_min -0.176
_refine_diff_density_rms 0.042
_refine_ls_extinction_method none
_refine_ls_goodness_of_fit_ref 1.031
_refine_ls_hydrogen_treatment mixed
_refine_ls_matrix_type full
_refine_ls_number_parameters 228
_refine_ls_number_reflns 3592
_refine_ls_number_restraints 0
_refine_ls_restrained_S_all 1.031
_refine_ls_R_factor_all 0.0850
_refine_ls_R_factor_gt 0.0472
_refine_ls_shift/su_max 0.000
_refine_ls_shift/su_mean 0.000
_refine_ls_structure_factor_coef Fsqd
_refine_ls_weighting_details 'calc w=1/[\s^2^(Fo^2^)+(0.0652P)^2^+0.0000P] where P=(Fo^2^+2Fc^2^)/3'
_refine_ls_weighting_scheme calc
_refine_ls_wR_factor_gt 0.1114
_refine_ls_wR_factor_ref 0.1281
_reflns_number_gt 2233
_reflns_number_total 3592
_reflns_threshold_expression >2sigma(I)
_cod_data_source_file c6ra03722d2.cif
_cod_data_source_block b24b
_cod_original_cell_volume 1568.9(5)
_cod_original_sg_symbol_H-M P2(1)/n
_cod_database_code 7236193

loop_
_symmetry_equiv_pos_as_xyz
'x, y, z'
'-x+1/2, y+1/2, -z+1/2'
'-x, -y, -z'
'x-1/2, -y-1/2, z-1/2'

loop_
_atom_site_label
_atom_site_type_symbol
_atom_site_fract_x
_atom_site_fract_y
_atom_site_fract_z
_atom_site_U_iso_or_equiv
_atom_site_adp_type
_atom_site_occupancy
_atom_site_symmetry_multiplicity
_atom_site_calc_flag
_atom_site_refinement_flags
C1 C -0.4595(3) 0.4504(3) -0.17246(11) 0.0699(7) Uani 1 1 d .
H1A H -0.4258 0.5328 -0.1979 0.105 Uiso 1 1 calc R
H1B H -0.5608 0.4100 -0.1904 0.105 Uiso 1 1 calc R
H1C H -0.3863 0.3603 -0.1673 0.105 Uiso 1 1 calc R
C15 C 0.5975(3) 1.1391(3) 0.22843(9) 0.0498(5) Uani 1 1 d .
H15 H 0.6250 1.1894 0.2656 0.060 Uiso 1 1 calc R
C14 C 0.7116(3) 1.1147(3) 0.19355(9) 0.0505(5) Uani 1 1 d .
H14 H 0.8137 1.1468 0.2085 0.061 Uiso 1 1 calc R
C13 C 0.6778(2) 1.0439(3) 0.13699(9) 0.0481(5) Uani 1 1 d .
H13 H 0.7531 1.0294 0.1129 0.058 Uiso 1 1 calc R
C12 C 0.5254(2) 0.9973(2) 0.11940(8) 0.0393(4) Uani 1 1 d .
C7 C -0.3568(3) 0.6673(3) -0.03046(9) 0.0502(5) Uani 1 1 d .
H7 H -0.4553 0.6733 -0.0198 0.060 Uiso 1 1 calc R
C2 C -0.3367(3) 0.5883(3) -0.08292(9) 0.0471(5) Uani 1 1 d .
B1 B 0.1094(3) 0.9229(3) 0.13660(9) 0.0365(5) Uani 1 1 d .
C16 C 0.4443(3) 1.0908(3) 0.20960(8) 0.0447(5) Uani 1 1 d .
H16 H 0.3681 1.1062 0.2332 0.054 Uiso 1 1 calc R
C6 C -0.2300(2) 0.7362(3) 0.00537(9) 0.0446(5) Uani 1 1 d .
H6 H -0.2444 0.7885 0.0405 0.053 Uiso 1 1 calc R
C8 C 0.1067(3) 0.5518(3) -0.12742(9) 0.0547(6) Uani 1 1 d .
H8A H 0.0751 0.4386 -0.1245 0.082 Uiso 1 1 calc R
H8B H 0.2153 0.5556 -0.1307 0.082 Uiso 1 1 calc R
H8C H 0.0456 0.6018 -0.1622 0.082 Uiso 1 1 calc R
C3 C -0.1905(2) 0.5794(2) -0.09848(8) 0.0429(5) Uani 1 1 d .
H3 H -0.1776 0.5263 -0.1336 0.051 Uiso 1 1 calc R
C10 C 0.2006(2) 0.8217(2) 0.02464(8) 0.0405(5) Uani 1 1 d .
H10 H 0.2319 0.7813 -0.0098 0.049 Uiso 1 1 calc R
C11 C 0.3066(2) 0.8984(2) 0.06935(8) 0.0368(4) Uani 1 1 d .
O1 O -0.46802(19) 0.5216(2) -0.11576(7) 0.0672(5) Uani 1 1 d .
C5 C -0.0792(2) 0.7312(2) -0.00864(8) 0.0359(4) Uani 1 1 d .
C17 C 0.4107(2) 1.0181(2) 0.15371(8) 0.0352(4) Uani 1 1 d .
C4 C -0.0625(2) 0.6494(2) -0.06181(8) 0.0371(4) Uani 1 1 d .
C9 C 0.0495(2) 0.8076(2) 0.03275(7) 0.0351(4) Uani 1 1 d .
N1 N 0.27292(18) 0.95392(18) 0.12040(6) 0.0343(4) Uani 1 1 d .
O2 O 0.08320(17) 0.63996(17) -0.07530(6) 0.0469(4) Uani 1 1 d .
O4 O 0.45848(16) 0.92110(17) 0.06578(5) 0.0451(4) Uani 1 1 d .
O3 O 0.00635(15) 0.86771(18) 0.08240(5) 0.0430(3) Uani 1 1 d .
F2 F 0.05259(14) 1.06408(14) 0.15822(5) 0.0547(3) Uani 1 1 d .
F1 F 0.12255(15) 0.79917(16) 0.17934(5) 0.0566(4) Uani 1 1 d .

loop_
_atom_site_aniso_label
_atom_site_aniso_U_11
_atom_site_aniso_U_22
_atom_site_aniso_U_33
_atom_site_aniso_U_23
_atom_site_aniso_U_13
_atom_site_aniso_U_12
C1 0.0556(17) 0.0736(17) 0.0713(16) -0.0256(14) -0.0145(12) 0.0036(13)
C15 0.0426(13) 0.0642(14) 0.0408(10) -0.0058(10) 0.0026(9) -0.0064(10)
C14 0.0321(12) 0.0697(14) 0.0479(11) -0.0005(11) 0.0018(9) -0.0094(10)
C13 0.0301(12) 0.0673(14) 0.0481(11) -0.0038(10) 0.0101(9) -0.0042(10)
C12 0.0335(11) 0.0492(11) 0.0357(9) -0.0027(9) 0.0074(8) -0.0016(9)
C7 0.0338(12) 0.0591(13) 0.0574(12) -0.0047(11) 0.0071(9) -0.0009(9)
C2 0.0374(13) 0.0463(12) 0.0533(12) -0.0019(10) -0.0043(9) -0.0026(9)
B1 0.0328(12) 0.0418(12) 0.0359(10) -0.0006(10) 0.0087(8) -0.0001(9)
C16 0.0392(12) 0.0585(13) 0.0377(10) -0.0024(9) 0.0100(8) -0.0033(9)
C6 0.0376(12) 0.0485(12) 0.0472(11) -0.0034(9) 0.0061(9) -0.0008(9)
C8 0.0564(16) 0.0565(13) 0.0557(13) -0.0156(11) 0.0227(11) -0.0076(10)
C3 0.0423(13) 0.0417(11) 0.0428(10) -0.0039(9) 0.0023(8) -0.0003(9)
C10 0.0351(12) 0.0490(11) 0.0384(10) -0.0087(9) 0.0088(8) -0.0048(9)
C11 0.0289(11) 0.0435(10) 0.0395(9) 0.0018(8) 0.0102(8) 0.0009(8)
O1 0.0403(10) 0.0849(12) 0.0714(10) -0.0226(9) -0.0042(8) -0.0093(8)
C5 0.0346(11) 0.0356(10) 0.0373(9) 0.0022(8) 0.0056(8) 0.0007(8)
C17 0.0294(10) 0.0411(10) 0.0347(9) 0.0019(8) 0.0048(7) -0.0011(8)
C4 0.0353(11) 0.0349(10) 0.0405(9) 0.0037(8) 0.0047(8) 0.0002(8)
C9 0.0349(11) 0.0341(9) 0.0365(9) 0.0026(8) 0.0071(8) 0.0024(8)
N1 0.0296(9) 0.0399(8) 0.0339(7) -0.0004(6) 0.0074(6) -0.0004(6)
O2 0.0391(9) 0.0559(8) 0.0467(7) -0.0130(7) 0.0102(6) -0.0050(7)
O4 0.0310(8) 0.0644(9) 0.0417(7) -0.0120(7) 0.0111(6) -0.0049(6)
O3 0.0299(8) 0.0612(9) 0.0391(7) -0.0082(6) 0.0092(6) -0.0051(6)
F2 0.0378(7) 0.0577(7) 0.0711(8) -0.0204(6) 0.0165(6) 0.0010(5)
F1 0.0555(9) 0.0672(8) 0.0481(7) 0.0181(6) 0.0118(6) -0.0097(6)

loop_
_atom_type_symbol
_atom_type_description
_atom_type_scat_dispersion_real
_atom_type_scat_dispersion_imag
_atom_type_scat_source
C C 0.0033 0.0016 'International Tables Vol C Tables 4.2.6.8 and 6.1.1.4'
H H 0.0000 0.0000 'International Tables Vol C Tables 4.2.6.8 and 6.1.1.4'
B B 0.0013 0.0007 'International Tables Vol C Tables 4.2.6.8 and 6.1.1.4'
N N 0.0061 0.0033 'International Tables Vol C Tables 4.2.6.8 and 6.1.1.4'
O O 0.0106 0.0060 'International Tables Vol C Tables 4.2.6.8 and 6.1.1.4'
F F 0.0171 0.0103 'International Tables Vol C Tables 4.2.6.8 and 6.1.1.4'

loop_
_geom_angle_atom_site_label_1
_geom_angle_atom_site_label_2
_geom_angle_atom_site_label_3
_geom_angle
C16 C15 C14 121.99(19)
C13 C14 C15 122.0(2)
C12 C13 C14 114.88(19)
C13 C12 C17 124.09(18)
C13 C12 O4 127.62(18)
C17 C12 O4 108.29(16)
C6 C7 C2 119.2(2)
O1 C2 C3 124.2(2)
O1 C2 C7 115.6(2)
C3 C2 C7 120.22(19)
F2 B1 F1 109.96(16)
F2 B1 O3 110.52(17)
F1 B1 O3 109.53(16)
F2 B1 N1 110.73(16)
F1 B1 N1 108.44(16)
O3 B1 N1 107.60(15)
C17 C16 C15 116.21(19)
C7 C6 C5 122.8(2)
C2 C3 C4 120.18(19)
C9 C10 C11 118.02(17)
N1 C11 O4 112.06(16)
N1 C11 C10 124.77(18)
O4 C11 C10 123.16(16)
C2 O1 C1 118.96(19)
C4 C5 C6 116.68(18)
C4 C5 C9 124.54(18)
C6 C5 C9 118.77(17)
C12 C17 C16 120.85(18)
C12 C17 N1 106.53(16)
C16 C17 N1 132.62(18)
O2 C4 C3 121.57(17)
O2 C4 C5 117.44(17)
C3 C4 C5 120.98(19)
O3 C9 C10 120.13(17)
O3 C9 C5 113.43(16)
C10 C9 C5 126.45(17)
C11 N1 C17 107.43(16)
C11 N1 B1 120.40(16)
C17 N1 B1 131.72(15)
C4 O2 C8 119.37(16)
C11 O4 C12 105.69(14)
C9 O3 B1 126.83(15)

loop_
_geom_bond_atom_site_label_1
_geom_bond_atom_site_label_2
_geom_bond_distance
C1 O1 1.424(3)
C15 C16 1.381(3)
C15 C14 1.386(3)
C14 C13 1.389(3)
C13 C12 1.367(3)
C12 C17 1.378(3)
C12 O4 1.397(2)
C7 C6 1.369(3)
C7 C2 1.389(3)
C2 O1 1.361(2)
C2 C3 1.379(3)
B1 F2 1.367(2)
B1 F1 1.384(2)
B1 O3 1.459(2)
B1 N1 1.549(3)
C16 C17 1.382(3)
C6 C5 1.402(3)
C8 O2 1.426(2)
C3 C4 1.388(3)
C10 C9 1.362(3)
C10 C11 1.392(3)
C11 N1 1.323(2)
C11 O4 1.348(2)
C5 C4 1.406(3)
C5 C9 1.466(3)
C17 N1 1.399(2)
C4 O2 1.356(2)
C9 O3 1.340(2)
